data_7007797
loop_
_publ_author_name
'Clarkson, Guy J.'
'Gibson, Vernon C.'
'Goh, Peter K. Y.'
'Hammond, Max L.'
'Knight, Paul D.'
'Scott, Peter'
'Smit, Theo M.'
'White, Andrew J. P.'
'Williams, David J.'

_publ_section_title
;
 Group 4 catalysts for ethene polymerization containing tetradentate
 salicylaldiminato ligands.
;
_journal_issue 46
_journal_name_full 'Dalton transactions (Cambridge, England : 2003)'
_journal_page_first 5484
_journal_page_last 5491
_journal_paper_doi 10.1039/b610555f
_journal_year 2006
_chemical_formula_sum 'C43 H57 Cl2 N5 O2 Ti'
_chemical_formula_weight 794.74
_chemical_name_systematic
;
?
;
_space_group_IT_number 2
_symmetry_cell_setting triclinic
_symmetry_space_group_name_Hall '-P 1'
_symmetry_space_group_name_H-M 'P -1'
_atom_sites_solution_hydrogens geom
_atom_sites_solution_primary direct
_atom_sites_solution_secondary difmap
_audit_creation_method SHELXL
_cell_angle_alpha 88.054(10)
_cell_angle_beta 84.511(11)
_cell_angle_gamma 64.388(10)
_cell_formula_units_Z 2
_cell_length_a 12.515(2)
_cell_length_b 14.189(2)
_cell_length_c 14.437(2)
_cell_measurement_reflns_used 22
_cell_measurement_temperature 293(2)
_cell_measurement_theta_max 25.00
_cell_measurement_theta_min 10.95
_cell_volume 2301.1(6)
_computing_cell_refinement 'Siemens XSCANS'
_computing_data_collection 'Siemens XSCANS'
_computing_data_reduction 'Siemens SHELXTL'
_computing_molecular_graphics 'Siemens SHELXTL'
_computing_publication_material 'Siemens SHELXTL'
_computing_structure_refinement 'SHELXL-93 (Sheldrick, 1993)'
_computing_structure_solution 'SHELXS-86 (Sheldrick, 1990)'
_diffrn_ambient_temperature 293(2)
_diffrn_measurement_device 'Siemens P4'
_diffrn_measurement_method '\w scans'
_diffrn_radiation_monochromator graphite
_diffrn_radiation_source 'fine-focus sealed tube'
_diffrn_radiation_type CuK\a
_diffrn_radiation_wavelength 1.54178
_diffrn_reflns_av_R_equivalents 0.0471
_diffrn_reflns_av_sigmaI/netI 0.0771
_diffrn_reflns_limit_h_max 0
_diffrn_reflns_limit_h_min -13
_diffrn_reflns_limit_k_max 14
_diffrn_reflns_limit_k_min -15
_diffrn_reflns_limit_l_max 16
_diffrn_reflns_limit_l_min -16
_diffrn_reflns_number 7166
_diffrn_reflns_theta_max 60.00
_diffrn_reflns_theta_min 3.08
_diffrn_standards_interval_count 97
_diffrn_standards_number 3
_exptl_absorpt_coefficient_mu 2.934
_exptl_absorpt_correction_T_max 0.7081
_exptl_absorpt_correction_T_min 0.4868
_exptl_absorpt_correction_type psi-scan
_exptl_absorpt_process_details
;
SHELXTL, Bruker AXS Ltd.,
Version 5.03 (release 1994)
Semi-empirical absorption correction using psi-scans
implemented in the XPREP program.
;
_exptl_crystal_colour Orange/red
_exptl_crystal_density_diffrn 1.147
_exptl_crystal_description plates
_exptl_crystal_F_000 844
_exptl_crystal_size_max 0.40
_exptl_crystal_size_mid 0.33
_exptl_crystal_size_min 0.13
_refine_diff_density_max 0.352
_refine_diff_density_min -0.337
_refine_diff_density_rms 0.057
_refine_ls_extinction_coef 0.0025(3)
_refine_ls_extinction_expression Fc^*^=kFc[1+0.001xFc^2^\l^3^/sin(2\q)]^-1/4^
_refine_ls_extinction_method SHELXL
_refine_ls_goodness_of_fit_all 1.023
_refine_ls_goodness_of_fit_obs 1.105
_refine_ls_matrix_type full
_refine_ls_number_parameters 479
_refine_ls_number_reflns 6120
_refine_ls_number_restraints 0
_refine_ls_restrained_S_all 1.048
_refine_ls_restrained_S_obs 1.105
_refine_ls_R_factor_all 0.1078
_refine_ls_R_factor_obs 0.0630
_refine_ls_shift/esd_max 0.000
_refine_ls_shift/esd_mean 0.000
_refine_ls_structure_factor_coef Fsqd
_refine_ls_weighting_details 'w=1/[\s^2^(Fo^2^)+(0.0898P)^2^+0.0000P] where P=(Fo^2^+2Fc^2^)/3'
_refine_ls_weighting_scheme calc
_refine_ls_wR_factor_all 0.1775
_refine_ls_wR_factor_obs 0.1489
_reflns_number_observed 4430
_reflns_number_total 6801
_reflns_observed_criterion >2sigma(I)
_cod_data_source_file b610555f.txt
_cod_data_source_block VG0077
_cod_depositor_comments
;
The following automatic conversions were performed:
'_symmetry_cell_setting' value 'Triclinic' changed to 'triclinic'
according to '/home/saulius/struct/CIF-dictionaries/cif_core.dic'
dictionary named 'cif_core.dic' version 2.4.1 from 2010-06-29.

Automatic conversion script
Id: cif_fix_enum 1527 2010-12-29 10:47:43Z saulius 

The following automatic conversions were performed:

'_refine_ls_weighting_scheme' value 'calc
w=1/[\s^2^(Fo^2^)+(0.0898P)^2^+0.0000P] where P=(Fo^2^+2Fc^2^)/3' was
changed to 'calc'. New tag '_refine_ls_weighting_details' was
created. The value of the new tag was set to
'w=1/[\s^2^(Fo^2^)+(0.0898P)^2^+0.0000P] where P=(Fo^2^+2Fc^2^)/3'.

Automatic conversion script
Id: cif_fix_values 3143 2015-03-26 13:38:13Z robertas 
;
_cod_original_cell_volume 2301.0(6)
_cod_original_sg_symbol_H-M P-1
_cod_original_formula_sum 'C43 H57 N5 O2 Cl2 Ti'
_cod_database_code 7007797

loop_
_symmetry_equiv_pos_as_xyz
'x, y, z'
'-x, -y, -z'

loop_
_atom_site_aniso_label
_atom_site_aniso_U_11
_atom_site_aniso_U_22
_atom_site_aniso_U_33
_atom_site_aniso_U_23
_atom_site_aniso_U_13
_atom_site_aniso_U_12
Ti 0.0459(5) 0.0358(4) 0.0440(4) 0.0052(3) -0.0137(3) -0.0220(3)
Cl1 0.0816(9) 0.0601(7) 0.0438(6) 0.0008(5) -0.0104(6) -0.0338(6)
Cl2 0.0808(9) 0.0616(7) 0.0482(6) -0.0054(5) -0.0041(6) -0.0333(6)
O1 0.049(2) 0.0379(15) 0.057(2) 0.0055(12) -0.0201(14) -0.0218(13)
O2 0.052(2) 0.044(2) 0.056(2) 0.0061(13) -0.0201(15) -0.0251(14)
N1 0.048(2) 0.035(2) 0.045(2) 0.0031(14) -0.013(2) -0.021(2)
N2 0.049(2) 0.043(2) 0.047(2) 0.006(2) -0.013(2) -0.023(2)
C1 0.048(3) 0.041(2) 0.045(2) -0.001(2) -0.013(2) -0.024(2)
C2 0.053(3) 0.037(2) 0.059(3) -0.001(2) -0.011(2) -0.024(2)
C3 0.065(3) 0.047(2) 0.063(3) -0.001(2) -0.015(2) -0.034(2)
C4 0.056(3) 0.052(3) 0.050(2) -0.002(2) -0.014(2) -0.030(2)
C5 0.054(3) 0.047(2) 0.047(2) 0.004(2) -0.014(2) -0.026(2)
C6 0.050(3) 0.042(2) 0.045(2) 0.003(2) -0.014(2) -0.026(2)
C7 0.050(3) 0.039(2) 0.049(2) 0.005(2) -0.014(2) -0.021(2)
C8 0.057(3) 0.034(2) 0.044(2) 0.004(2) -0.014(2) -0.024(2)
C9 0.058(3) 0.041(2) 0.059(3) 0.002(2) -0.009(2) -0.022(2)
C10 0.062(3) 0.043(2) 0.074(3) -0.007(2) -0.012(3) -0.012(2)
C11 0.079(4) 0.037(2) 0.082(4) 0.000(2) -0.023(3) -0.021(3)
C12 0.073(4) 0.042(2) 0.071(3) 0.009(2) -0.025(3) -0.034(3)
C13 0.057(3) 0.039(2) 0.048(2) 0.010(2) -0.020(2) -0.024(2)
C14 0.058(3) 0.044(2) 0.056(3) 0.014(2) -0.012(2) -0.025(2)
C15 0.052(3) 0.043(2) 0.060(3) 0.008(2) -0.011(2) -0.025(2)
C16 0.049(3) 0.048(2) 0.052(3) 0.002(2) -0.012(2) -0.027(2)
C17 0.060(3) 0.060(3) 0.066(3) 0.002(2) -0.015(3) -0.037(3)
C18 0.047(3) 0.062(3) 0.054(3) 0.001(2) -0.013(2) -0.028(2)
C19 0.049(3) 0.058(3) 0.058(3) 0.006(2) -0.017(2) -0.023(2)
C20 0.047(3) 0.043(2) 0.055(3) 0.006(2) -0.016(2) -0.021(2)
C21 0.043(2) 0.047(2) 0.051(2) -0.002(2) -0.010(2) -0.023(2)
C22 0.071(4) 0.036(2) 0.095(4) 0.006(2) -0.028(3) -0.025(2)
C23 0.113(6) 0.066(4) 0.099(5) 0.031(3) -0.049(4) -0.043(4)
C24 0.067(4) 0.054(3) 0.143(7) -0.005(4) -0.023(4) -0.020(3)
C25 0.091(5) 0.038(3) 0.164(7) 0.009(3) -0.043(5) -0.033(3)
C26 0.067(3) 0.065(3) 0.063(3) -0.002(2) -0.026(3) -0.039(3)
C27 0.093(5) 0.119(6) 0.115(6) 0.018(5) -0.034(4) -0.077(5)
C28 0.109(6) 0.106(5) 0.084(5) -0.031(4) -0.026(4) -0.051(5)
C29 0.088(5) 0.091(5) 0.123(6) -0.002(4) -0.057(4) -0.046(4)
C30 0.062(3) 0.091(4) 0.060(3) 0.008(3) -0.027(3) -0.049(3)
C31 0.137(8) 0.143(8) 0.152(8) 0.050(6) -0.076(7) -0.109(7)
C32 0.132(7) 0.201(10) 0.069(4) -0.011(5) -0.030(4) -0.116(8)
C33 0.067(4) 0.150(8) 0.112(6) -0.018(5) -0.011(4) -0.061(5)
C34 0.060(3) 0.047(3) 0.077(3) 0.014(2) -0.026(3) -0.024(2)
C35 0.083(4) 0.072(4) 0.087(4) 0.033(3) -0.023(3) -0.043(3)
C36 0.088(5) 0.073(4) 0.141(7) 0.046(4) -0.066(5) -0.040(4)
C37 0.083(4) 0.050(3) 0.094(4) -0.006(3) -0.020(3) -0.022(3)
N40 0.146(8) 0.086(5) 0.170(9) 0.023(5) -0.008(6) 0.012(5)
C41 0.083(5) 0.065(4) 0.094(5) 0.000(3) 0.003(4) -0.020(4)
C42 0.084(5) 0.106(6) 0.096(5) 0.003(4) -0.010(4) -0.015(4)
N43 0.145(8) 0.164(9) 0.126(7) -0.024(6) 0.008(6) -0.085(7)
C44 0.102(6) 0.091(5) 0.102(6) -0.019(4) -0.012(5) -0.043(5)
C45 0.165(10) 0.137(8) 0.114(7) -0.036(6) 0.029(7) -0.096(8)
N46 0.162(10) 0.213(12) 0.182(11) -0.004(9) 0.023(8) -0.115(10)
C47 0.100(6) 0.120(7) 0.114(6) 0.018(5) -0.024(5) -0.068(5)
C48 0.150(10) 0.226(14) 0.104(7) 0.025(8) -0.017(7) -0.126(10)

loop_
_atom_site_label
_atom_site_type_symbol
_atom_site_fract_x
_atom_site_fract_y
_atom_site_fract_z
_atom_site_U_iso_or_equiv
_atom_site_thermal_displace_type
_atom_site_occupancy
_atom_site_calc_flag
_atom_site_refinement_flags
_atom_site_disorder_group
Ti Ti 0.45612(8) 0.32314(6) 0.21577(6) 0.0398(2) Uani 1 d . .
Cl1 Cl 0.38480(13) 0.39352(10) 0.36635(8) 0.0603(3) Uani 1 d . .
Cl2 Cl 0.51042(13) 0.28760(10) 0.05465(8) 0.0626(4) Uani 1 d . .
O1 O 0.3876(3) 0.2330(2) 0.2179(2) 0.0460(7) Uani 1 d . .
O2 O 0.6042(3) 0.2482(2) 0.2549(2) 0.0481(7) Uani 1 d . .
N1 N 0.2811(3) 0.4426(3) 0.1808(2) 0.0414(8) Uani 1 d . .
N2 N 0.5132(3) 0.4453(3) 0.1858(3) 0.0446(8) Uani 1 d . .
C1 C 0.3038(4) 0.2216(3) 0.1727(3) 0.0421(10) Uani 1 d . .
C2 C 0.3067(4) 0.1219(3) 0.1617(3) 0.0476(11) Uani 1 d . .
C3 C 0.2144(5) 0.1198(4) 0.1166(4) 0.0544(12) Uani 1 d . .
H3A H 0.2151(5) 0.0549(4) 0.1077(4) 0.065 Uiso 1 calc R .
C4 C 0.1207(4) 0.2073(4) 0.0835(3) 0.0492(11) Uani 1 d . .
C5 C 0.1209(4) 0.3039(4) 0.0951(3) 0.0472(10) Uani 1 d . .
H5A H 0.0597(4) 0.3638(4) 0.0742(3) 0.057 Uiso 1 calc R .
C6 C 0.2130(4) 0.3120(3) 0.1381(3) 0.0431(10) Uani 1 d . .
C7 C 0.2030(4) 0.4160(3) 0.1501(3) 0.0445(10) Uani 1 d . .
H7A H 0.1328(4) 0.4706(3) 0.1340(3) 0.053 Uiso 1 calc R .
C8 C 0.2411(4) 0.5535(3) 0.1977(3) 0.0431(10) Uani 1 d . .
C9 C 0.1300(5) 0.6129(4) 0.2401(3) 0.0522(11) Uani 1 d . .
H9A H 0.0790(5) 0.5823(4) 0.2583(3) 0.063 Uiso 1 calc R .
C10 C 0.0932(5) 0.7200(4) 0.2561(4) 0.0631(14) Uani 1 d . .
H10A H 0.0175(5) 0.7608(4) 0.2841(4) 0.076 Uiso 1 calc R .
C11 C 0.1708(6) 0.7644(4) 0.2297(4) 0.0664(15) Uani 1 d . .
H11A H 0.1471(6) 0.8352(4) 0.2400(4) 0.080 Uiso 1 calc R .
C12 C 0.2823(5) 0.7040(4) 0.1886(4) 0.0577(13) Uani 1 d . .
H12A H 0.3331(5) 0.7350(4) 0.1710(4) 0.069 Uiso 1 calc R .
C13 C 0.3220(4) 0.5971(3) 0.1724(3) 0.0462(10) Uani 1 d . .
C14 C 0.4435(5) 0.5331(4) 0.1251(4) 0.0517(11) Uani 1 d . .
H14A H 0.4362(5) 0.5056(4) 0.0667(4) 0.062 Uiso 1 calc R .
H14B H 0.4847(5) 0.5770(4) 0.1117(4) 0.062 Uiso 1 calc R .
C15 C 0.6080(4) 0.4442(4) 0.2148(3) 0.0499(11) Uani 1 d . .
H15A H 0.6254(4) 0.4999(4) 0.1969(3) 0.060 Uiso 1 calc R .
C16 C 0.6906(4) 0.3655(4) 0.2724(3) 0.0468(10) Uani 1 d . .
C17 C 0.7784(5) 0.3873(4) 0.3074(4) 0.0575(12) Uani 1 d . .
H17A H 0.7798(5) 0.4515(4) 0.2944(4) 0.069 Uiso 1 calc R .
C18 C 0.8624(4) 0.3163(4) 0.3604(3) 0.0519(11) Uani 1 d . .
C19 C 0.8559(5) 0.2204(4) 0.3781(4) 0.0545(12) Uani 1 d . .
H19A H 0.9114(5) 0.1722(4) 0.4147(4) 0.065 Uiso 1 calc R .
C20 C 0.7731(4) 0.1925(3) 0.3450(3) 0.0475(11) Uani 1 d . .
C21 C 0.6877(4) 0.2683(4) 0.2909(3) 0.0454(10) Uani 1 d . .
C22 C 0.4045(5) 0.0233(4) 0.1995(5) 0.0653(15) Uani 1 d . .
C23 C 0.4019(7) 0.0331(5) 0.3045(5) 0.089(2) Uani 1 d . .
H23A H 0.3250(7) 0.0438(5) 0.3332(5) 0.134 Uiso 1 calc R .
H23B H 0.4173(7) 0.0915(5) 0.3186(5) 0.134 Uiso 1 calc R .
H23C H 0.4617(7) -0.0297(5) 0.3281(5) 0.134 Uiso 1 calc R .
C24 C 0.5257(6) 0.0065(5) 0.1539(6) 0.089(2) Uani 1 d . .
H24A H 0.5269(6) 0.0003(5) 0.0877(6) 0.134 Uiso 1 calc R .
H24B H 0.5856(6) -0.0564(5) 0.1772(6) 0.134 Uiso 1 calc R .
H24C H 0.5413(6) 0.0648(5) 0.1677(6) 0.134 Uiso 1 calc R .
C25 C 0.3862(7) -0.0750(4) 0.1802(6) 0.094(2) Uani 1 d . .
H25A H 0.3098(7) -0.0664(4) 0.2084(6) 0.141 Uiso 1 calc R .
H25B H 0.4475(7) -0.1351(4) 0.2059(6) 0.141 Uiso 1 calc R .
H25C H 0.3898(7) -0.0845(4) 0.1142(6) 0.141 Uiso 1 calc R .
C26 C 0.0214(5) 0.1947(4) 0.0373(4) 0.0595(13) Uani 1 d . .
C27 C -0.0356(7) 0.1414(7) 0.1063(6) 0.096(2) Uani 1 d . .
H27A H 0.0241(7) 0.0748(7) 0.1234(6) 0.144 Uiso 1 calc R .
H27B H -0.0963(7) 0.1316(7) 0.0778(6) 0.144 Uiso 1 calc R .
H27C H -0.0702(7) 0.1846(7) 0.1609(6) 0.144 Uiso 1 calc R .
C28 C 0.0754(7) 0.1280(6) -0.0511(5) 0.096(2) Uani 1 d . .
H28A H 0.1376(7) 0.0620(6) -0.0356(5) 0.144 Uiso 1 calc R .
H28B H 0.1078(7) 0.1636(6) -0.0947(5) 0.144 Uiso 1 calc R .
H28C H 0.0148(7) 0.1167(6) -0.0783(5) 0.144 Uiso 1 calc R .
C29 C -0.0775(7) 0.2999(6) 0.0127(6) 0.094(2) Uani 1 d . .
H29A H -0.1114(7) 0.3417(6) 0.0681(6) 0.142 Uiso 1 calc R .
H29B H -0.1381(7) 0.2886(6) -0.0145(6) 0.142 Uiso 1 calc R .
H29C H -0.0452(7) 0.3355(6) -0.0309(6) 0.142 Uiso 1 calc R .
C30 C 0.9588(5) 0.3393(5) 0.4007(4) 0.0642(14) Uani 1 d . .
C31 C 0.9640(9) 0.4371(8) 0.3621(7) 0.123(4) Uani 1 d . .
H31A H 0.9746(9) 0.4328(8) 0.2954(7) 0.185 Uiso 1 calc R .
H31B H 1.0296(9) 0.4444(8) 0.3850(7) 0.185 Uiso 1 calc R .
H31C H 0.8912(9) 0.4965(8) 0.3813(7) 0.185 Uiso 1 calc R .
C32 C 0.9421(9) 0.3388(9) 0.5061(5) 0.116(3) Uani 1 d . .
H32A H 0.9395(9) 0.2746(9) 0.5264(5) 0.175 Uiso 1 calc R .
H32B H 0.8690(9) 0.3967(9) 0.5274(5) 0.175 Uiso 1 calc R .
H32C H 1.0074(9) 0.3446(9) 0.5312(5) 0.175 Uiso 1 calc R .
C33 C 1.0826(6) 0.2478(8) 0.3702(6) 0.104(3) Uani 1 d . .
H33A H 1.0843(6) 0.1829(8) 0.3931(6) 0.156 Uiso 1 calc R .
H33B H 1.1443(6) 0.2595(8) 0.3952(6) 0.156 Uiso 1 calc R .
H33C H 1.0953(6) 0.2448(8) 0.3035(6) 0.156 Uiso 1 calc R .
C34 C 0.7731(5) 0.0846(4) 0.3635(4) 0.0600(13) Uani 1 d . .
C35 C 0.6568(6) 0.0972(5) 0.4156(5) 0.077(2) Uani 1 d . .
H35A H 0.5920(6) 0.1402(5) 0.3802(5) 0.115 Uiso 1 calc R .
H35B H 0.6477(6) 0.1297(5) 0.4749(5) 0.115 Uiso 1 calc R .
H35C H 0.6570(6) 0.0298(5) 0.4247(5) 0.115 Uiso 1 calc R .
C36 C 0.8741(7) 0.0152(5) 0.4230(6) 0.096(3) Uani 1 d . .
H36A H 0.9494(7) 0.0057(5) 0.3917(6) 0.144 Uiso 1 calc R .
H36B H 0.8726(7) -0.0515(5) 0.4321(6) 0.144 Uiso 1 calc R .
H36C H 0.8633(7) 0.0483(5) 0.4823(6) 0.144 Uiso 1 calc R .
C37 C 0.7931(6) 0.0270(4) 0.2701(5) 0.077(2) Uani 1 d . .
H37A H 0.8670(6) 0.0195(4) 0.2379(5) 0.115 Uiso 1 calc R .
H37B H 0.7291(6) 0.0665(4) 0.2327(5) 0.115 Uiso 1 calc R .
H37C H 0.7954(6) -0.0409(4) 0.2817(5) 0.115 Uiso 1 calc R .
N40 N 0.1134(9) 0.4541(6) 0.8791(7) 0.157(4) Uani 1 d . .
C41 C 0.1977(7) 0.3807(5) 0.8792(5) 0.086(2) Uani 1 d . .
C42 C 0.3044(7) 0.2854(7) 0.8819(6) 0.105(3) Uani 1 d . .
H42A H 0.3439(7) 0.2860(7) 0.9355(6) 0.157 Uiso 1 d R .
H42B H 0.3562(7) 0.2793(7) 0.8266(6) 0.157 Uiso 1 d R .
H42C H 0.2847(7) 0.2270(7) 0.8853(6) 0.157 Uiso 1 d R .
N43 N 0.5364(9) 0.6708(8) 0.3272(7) 0.139(3) Uani 1 d . .
C44 C 0.4694(9) 0.6572(7) 0.3777(7) 0.097(2) Uani 1 d . .
C45 C 0.3868(11) 0.6379(8) 0.4387(7) 0.130(4) Uani 1 d . .
H45A H 0.4089(11) 0.6328(8) 0.5012(7) 0.194 Uiso 1 d R .
H45B H 0.3859(11) 0.5735(8) 0.4213(7) 0.194 Uiso 1 d R .
H45C H 0.3090(11) 0.6941(8) 0.4352(7) 0.194 Uiso 1 d R .
N46 N 0.1996(11) 0.2401(11) 0.6785(9) 0.176(5) Uani 1 d . .
C47 C 0.2647(9) 0.2297(8) 0.6136(7) 0.103(3) Uani 1 d . .
C48 C 0.3436(10) 0.2109(11) 0.5330(7) 0.144(4) Uani 1 d . .
H48A H 0.4237(10) 0.1840(11) 0.5502(7) 0.216 Uiso 1 d R .
H48B H 0.3248(10) 0.2749(11) 0.4996(7) 0.216 Uiso 1 d R .
H48C H 0.3363(10) 0.1607(11) 0.4942(7) 0.216 Uiso 1 d R .

loop_
_atom_type_symbol
_atom_type_description
_atom_type_scat_dispersion_real
_atom_type_scat_dispersion_imag
_atom_type_scat_source
C C 0.0181 0.0091 'International Tables Vol C Tables 4.2.6.8 and 6.1.1.4'
H H 0.0000 0.0000 'International Tables Vol C Tables 4.2.6.8 and 6.1.1.4'
N N 0.0311 0.0180 'International Tables Vol C Tables 4.2.6.8 and 6.1.1.4'
O O 0.0492 0.0322 'International Tables Vol C Tables 4.2.6.8 and 6.1.1.4'
Cl Cl 0.3639 0.7018 'International Tables Vol C Tables 4.2.6.8 and 6.1.1.4'
Ti Ti 0.2191 1.8069 'International Tables Vol C Tables 4.2.6.8 and 6.1.1.4'

loop_
_geom_angle_atom_site_label_1
_geom_angle_atom_site_label_2
_geom_angle_atom_site_label_3
_geom_angle
_geom_angle_site_symmetry_1
_geom_angle_site_symmetry_3
_geom_angle_publ_flag
O1 Ti O2 105.87(13) . . ?
O1 Ti N2 166.52(14) . . ?
O2 Ti N2 85.54(14) . . ?
O1 Ti N1 85.20(13) . . ?
O2 Ti N1 167.61(13) . . ?
N2 Ti N1 84.25(14) . . ?
O1 Ti Cl1 98.02(11) . . ?
O2 Ti Cl1 89.99(11) . . ?
N2 Ti Cl1 88.96(11) . . ?
N1 Ti Cl1 82.83(10) . . ?
O1 Ti Cl2 88.72(11) . . ?
O2 Ti Cl2 97.12(12) . . ?
N2 Ti Cl2 82.65(11) . . ?
N1 Ti Cl2 88.52(11) . . ?
Cl1 Ti Cl2 168.52(5) . . ?
C1 O1 Ti 137.0(3) . . ?
C21 O2 Ti 137.3(3) . . ?
C7 N1 C8 115.8(4) . . ?
C7 N1 Ti 121.0(3) . . ?
C8 N1 Ti 123.0(3) . . ?
C15 N2 C14 117.8(4) . . ?
C15 N2 Ti 123.3(3) . . ?
C14 N2 Ti 118.9(3) . . ?
O1 C1 C6 118.2(4) . . ?
O1 C1 C2 120.7(4) . . ?
C6 C1 C2 121.1(4) . . ?
C3 C2 C1 115.8(4) . . ?
C3 C2 C22 122.7(4) . . ?
C1 C2 C22 121.5(4) . . ?
C2 C3 C4 125.4(4) . . ?
C5 C4 C3 117.3(4) . . ?
C5 C4 C26 122.4(4) . . ?
C3 C4 C26 120.2(4) . . ?
C4 C5 C6 120.6(4) . . ?
C5 C6 C1 119.8(4) . . ?
C5 C6 C7 116.5(4) . . ?
C1 C6 C7 123.6(4) . . ?
N1 C7 C6 127.6(4) . . ?
C9 C8 C13 121.2(4) . . ?
C9 C8 N1 120.9(4) . . ?
C13 C8 N1 117.9(4) . . ?
C8 C9 C10 120.0(5) . . ?
C11 C10 C9 119.4(5) . . ?
C12 C11 C10 120.1(5) . . ?
C11 C12 C13 121.8(5) . . ?
C12 C13 C8 117.4(5) . . ?
C12 C13 C14 120.8(4) . . ?
C8 C13 C14 121.7(4) . . ?
N2 C14 C13 110.2(4) . . ?
N2 C15 C16 127.2(4) . . ?
C17 C16 C21 119.9(4) . . ?
C17 C16 C15 117.6(4) . . ?
C21 C16 C15 122.4(4) . . ?
C18 C17 C16 121.7(5) . . ?
C17 C18 C19 116.7(4) . . ?
C17 C18 C30 122.5(5) . . ?
C19 C18 C30 120.8(4) . . ?
C20 C19 C18 125.0(4) . . ?
C19 C20 C21 116.4(4) . . ?
C19 C20 C34 122.7(4) . . ?
C21 C20 C34 120.9(4) . . ?
O2 C21 C16 118.8(4) . . ?
O2 C21 C20 120.9(4) . . ?
C16 C21 C20 120.3(4) . . ?
C24 C22 C23 109.8(6) . . ?
C24 C22 C2 110.6(5) . . ?
C23 C22 C2 109.8(5) . . ?
C24 C22 C25 107.7(5) . . ?
C23 C22 C25 107.5(5) . . ?
C2 C22 C25 111.3(5) . . ?
C29 C26 C28 109.5(6) . . ?
C29 C26 C27 107.1(6) . . ?
C28 C26 C27 110.3(6) . . ?
C29 C26 C4 112.2(4) . . ?
C28 C26 C4 109.1(5) . . ?
C27 C26 C4 108.6(5) . . ?
C31 C30 C32 113.4(7) . . ?
C31 C30 C18 112.8(5) . . ?
C32 C30 C18 109.4(5) . . ?
C31 C30 C33 105.9(7) . . ?
C32 C30 C33 107.3(6) . . ?
C18 C30 C33 107.7(5) . . ?
C35 C34 C36 107.5(5) . . ?
C35 C34 C37 110.4(5) . . ?
C36 C34 C37 107.4(5) . . ?
C35 C34 C20 110.4(5) . . ?
C36 C34 C20 111.7(4) . . ?
C37 C34 C20 109.5(5) . . ?
N40 C41 C42 178.2(10) . . ?
N43 C44 C45 178.3(10) . . ?
N46 C47 C48 176.2(12) . . ?

loop_
_geom_bond_atom_site_label_1
_geom_bond_atom_site_label_2
_geom_bond_distance
_geom_bond_site_symmetry_2
_geom_bond_publ_flag
Ti O1 1.821(3) . ?
Ti O2 1.828(3) . ?
Ti N2 2.160(4) . ?
Ti N1 2.207(4) . ?
Ti Cl1 2.351(2) . ?
Ti Cl2 2.368(2) . ?
O1 C1 1.354(5) . ?
O2 C21 1.346(5) . ?
N1 C7 1.307(6) . ?
N1 C8 1.451(5) . ?
N2 C15 1.289(6) . ?
N2 C14 1.487(6) . ?
C1 C6 1.411(6) . ?
C1 C2 1.414(6) . ?
C2 C3 1.390(7) . ?
C2 C22 1.532(7) . ?
C3 C4 1.397(7) . ?
C4 C5 1.388(6) . ?
C4 C26 1.543(7) . ?
C5 C6 1.409(6) . ?
C6 C7 1.441(6) . ?
C8 C9 1.370(7) . ?
C8 C13 1.412(7) . ?
C9 C10 1.405(7) . ?
C10 C11 1.387(9) . ?
C11 C12 1.370(9) . ?
C12 C13 1.398(7) . ?
C13 C14 1.501(7) . ?
C15 C16 1.452(7) . ?
C16 C17 1.403(7) . ?
C16 C21 1.412(6) . ?
C17 C18 1.376(7) . ?
C18 C19 1.411(7) . ?
C18 C30 1.545(7) . ?
C19 C20 1.386(7) . ?
C20 C21 1.420(6) . ?
C20 C34 1.545(7) . ?
C22 C24 1.516(10) . ?
C22 C23 1.523(9) . ?
C22 C25 1.546(7) . ?
C26 C29 1.528(9) . ?
C26 C28 1.531(9) . ?
C26 C27 1.533(9) . ?
C30 C31 1.503(10) . ?
C30 C32 1.516(9) . ?
C30 C33 1.565(10) . ?
C34 C35 1.513(9) . ?
C34 C36 1.543(7) . ?
C34 C37 1.544(8) . ?
N40 C41 1.117(10) . ?
C41 C42 1.435(10) . ?
N43 C44 1.133(12) . ?
C44 C45 1.405(13) . ?
N46 C47 1.150(13) . ?
C47 C48 1.405(14) . ?
